data_2230034
loop_
_publ_author_name
'Liu, Ling-Ling'
'Chen, Lu-Sheng'
'Ma, Jian-Ping'
'Guo, Dian-Shun'

_publ_section_title
;
 5,17-Dibromo-26,28-dihydroxy-25,27-dipropoxy-2,8,14,20-tetrathiacalix[4]arene
;
_journal_coeditor_code IM2275
_journal_issue 5
_journal_name_full 'Acta Crystallographica Section E'
_journal_page_first o1110
_journal_page_last o1111
_journal_paper_doi 10.1107/S1600536811013043
_journal_volume 67
_journal_year 2011
_chemical_formula_iupac 'C30 H26 Br2 O4 S4'
_chemical_formula_moiety 'C30 H26 Br2 O4 S4'
_chemical_formula_sum 'C30 H26 Br2 O4 S4'
_chemical_formula_weight 738.57
_chemical_name_systematic
;
5,17-Dibromo-26,28-dihydroxy-25,27-dipropoxy-2,8,14,20-tetrathiacalix[4]arene
;
_space_group_IT_number 2
_symmetry_cell_setting triclinic
_symmetry_space_group_name_Hall '-P 1'
_symmetry_space_group_name_H-M 'P -1'
_atom_sites_solution_hydrogens geom
_atom_sites_solution_primary direct
_atom_sites_solution_secondary difmap
_audit_creation_method SHELXL-97
_cell_angle_alpha 97.904(2)
_cell_angle_beta 95.6140(10)
_cell_angle_gamma 107.738(2)
_cell_formula_units_Z 2
_cell_length_a 9.3788(16)
_cell_length_b 11.712(2)
_cell_length_c 14.768(3)
_cell_measurement_reflns_used 2882
_cell_measurement_temperature 298(2)
_cell_measurement_theta_max 26.688
_cell_measurement_theta_min 2.448
_cell_volume 1513.5(5)
_computing_cell_refinement 'SAINT (Bruker, 1999)'
_computing_data_collection 'SMART (Bruker, 1999)'
_computing_data_reduction 'SAINT (Bruker, 1999)'
_computing_molecular_graphics 'SHELXTL (Sheldrick, 2008)'
_computing_publication_material 'SHELXTL (Sheldrick, 2008)'
_computing_structure_refinement 'SHELXL97 (Sheldrick, 2008)'
_computing_structure_solution 'SHELXS97 (Sheldrick, 2008)'
_diffrn_ambient_temperature 298(2)
_diffrn_measured_fraction_theta_full 0.978
_diffrn_measured_fraction_theta_max 0.978
_diffrn_measurement_device_type 'Bruker SMART CCD area-detector'
_diffrn_measurement_method 'phi and omega scans'
_diffrn_radiation_monochromator graphite
_diffrn_radiation_source 'fine-focus sealed tube'
_diffrn_radiation_type MoK\a
_diffrn_radiation_wavelength 0.71073
_diffrn_reflns_av_R_equivalents 0.0170
_diffrn_reflns_av_sigmaI/netI 0.0422
_diffrn_reflns_limit_h_max 11
_diffrn_reflns_limit_h_min -10
_diffrn_reflns_limit_k_max 14
_diffrn_reflns_limit_k_min -12
_diffrn_reflns_limit_l_max 17
_diffrn_reflns_limit_l_min -17
_diffrn_reflns_number 7993
_diffrn_reflns_theta_full 25.50
_diffrn_reflns_theta_max 25.50
_diffrn_reflns_theta_min 1.85
_exptl_absorpt_coefficient_mu 2.989
_exptl_absorpt_correction_T_max 0.5863
_exptl_absorpt_correction_T_min 0.4777
_exptl_absorpt_correction_type multi-scan
_exptl_absorpt_process_details '(SADABS; Bruker, 1999)'
_exptl_crystal_colour colourless
_exptl_crystal_density_diffrn 1.621
_exptl_crystal_density_method 'not measured'
_exptl_crystal_description block
_exptl_crystal_F_000 744
_exptl_crystal_size_max 0.29
_exptl_crystal_size_mid 0.21
_exptl_crystal_size_min 0.20
_refine_diff_density_max 0.744
_refine_diff_density_min -0.539
_refine_ls_extinction_method none
_refine_ls_goodness_of_fit_ref 1.051
_refine_ls_hydrogen_treatment constr
_refine_ls_matrix_type full
_refine_ls_number_parameters 365
_refine_ls_number_reflns 5513
_refine_ls_number_restraints 0
_refine_ls_restrained_S_all 1.051
_refine_ls_R_factor_all 0.0582
_refine_ls_R_factor_gt 0.0405
_refine_ls_shift/su_max 0.001
_refine_ls_shift/su_mean 0.000
_refine_ls_structure_factor_coef Fsqd
_refine_ls_weighting_details 'calc w=1/[\s^2^(Fo^2^)+(0.0511P)^2^+0.5589P] where P=(Fo^2^+2Fc^2^)/3'
_refine_ls_weighting_scheme calc
_refine_ls_wR_factor_gt 0.1000
_refine_ls_wR_factor_ref 0.1076
_reflns_number_gt 4162
_reflns_number_total 5513
_reflns_threshold_expression >2sigma(I)
_cod_data_source_file im2275.cif
_cod_data_source_block I
_cod_original_cell_volume 1513.5(4)
_cod_database_code 2230034
_cod_database_fobs_code 2230034

loop_
_symmetry_equiv_pos_as_xyz
'x, y, z'
'-x, -y, -z'

loop_
_atom_site_type_symbol
_atom_site_label
_atom_site_fract_x
_atom_site_fract_y
_atom_site_fract_z
_atom_site_U_iso_or_equiv
_atom_site_adp_type
_atom_site_calc_flag
_atom_site_refinement_flags
_atom_site_occupancy
_atom_site_disorder_assembly
_atom_site_disorder_group
Br Br1 0.51306(5) 0.32748(4) 1.28607(3) 0.06261(15) Uani d . 1 . .
Br Br2 -0.19390(6) -0.37147(4) 0.49367(3) 0.07472(17) Uani d . 1 . .
C C1 -0.1371(4) 0.0988(3) 0.7904(2) 0.0413(8) Uani d . 1 . .
C C2 -0.2029(4) 0.0044(3) 0.8354(3) 0.0525(9) Uani d . 1 . .
H H2 -0.2691 -0.0686 0.8016 0.063 Uiso calc R 1 . .
C C3 -0.1711(5) 0.0178(4) 0.9301(3) 0.0570(10) Uani d . 1 . .
H H3 -0.2138 -0.0469 0.9596 0.068 Uiso calc R 1 . .
C C4 -0.0766(4) 0.1264(4) 0.9810(3) 0.0526(10) Uani d . 1 . .
H H4 -0.0574 0.1352 1.0450 0.063 Uiso calc R 1 . .
C C5 -0.0097(4) 0.2227(3) 0.9378(2) 0.0434(8) Uani d . 1 . .
C C6 -0.0376(4) 0.2078(3) 0.8419(2) 0.0387(8) Uani d . 1 . .
C C7 0.2766(4) 0.3469(3) 1.0398(2) 0.0414(8) Uani d . 1 . .
C C8 0.3184(4) 0.3436(3) 1.1317(2) 0.0451(9) Uani d . 1 . .
H H8 0.2522 0.3474 1.1741 0.054 Uiso calc R 1 . .
C C9 0.4581(4) 0.3349(3) 1.1600(2) 0.0440(8) Uani d . 1 . .
C C10 0.5564(4) 0.3273(3) 1.0981(2) 0.0449(8) Uani d . 1 . .
H H10 0.6499 0.3201 1.1181 0.054 Uiso calc R 1 . .
C C11 0.5164(4) 0.3305(3) 1.0062(2) 0.0412(8) Uani d . 1 . .
C C12 0.3760(4) 0.3422(3) 0.9761(2) 0.0408(8) Uani d . 1 . .
C C13 0.5253(4) 0.1679(3) 0.8624(2) 0.0367(7) Uani d . 1 . .
C C14 0.4575(4) 0.0772(3) 0.9097(2) 0.0439(8) Uani d . 1 . .
H H14 0.4753 0.0914 0.9739 0.053 Uiso calc R 1 . .
C C15 0.3638(4) -0.0341(3) 0.8626(3) 0.0505(9) Uani d . 1 . .
H H15 0.3194 -0.0953 0.8948 0.061 Uiso calc R 1 . .
C C16 0.3362(4) -0.0543(3) 0.7679(2) 0.0453(8) Uani d . 1 . .
H H16 0.2729 -0.1297 0.7361 0.054 Uiso calc R 1 . .
C C17 0.4008(4) 0.0357(3) 0.7190(2) 0.0357(7) Uani d . 1 . .
C C18 0.5011(4) 0.1471(3) 0.7661(2) 0.0344(7) Uani d . 1 . .
C C19 0.1502(4) -0.0465(3) 0.5925(2) 0.0387(8) Uani d . 1 . .
C C20 0.0703(4) -0.1655(3) 0.5527(2) 0.0443(8) Uani d . 1 . .
H H20 0.1209 -0.2168 0.5282 0.053 Uiso calc R 1 . .
C C21 -0.0847(4) -0.2084(3) 0.5492(2) 0.0467(9) Uani d . 1 . .
C C22 -0.1623(4) -0.1353(3) 0.5865(2) 0.0465(9) Uani d . 1 . .
H H22 -0.2667 -0.1656 0.5841 0.056 Uiso calc R 1 . .
C C23 -0.0828(4) -0.0161(3) 0.6278(2) 0.0399(8) Uani d . 1 . .
C C24 0.0744(4) 0.0297(3) 0.6307(2) 0.0401(8) Uani d . 1 . .
C C25 -0.0263(4) 0.3907(3) 0.7817(3) 0.0548(10) Uani d . 1 . .
H H25A -0.1217 0.3545 0.7407 0.066 Uiso calc R 1 . .
H H25B -0.0457 0.4288 0.8398 0.066 Uiso calc R 1 . .
C C26 0.0777(6) 0.4811(4) 0.7405(4) 0.0778(14) Uani d . 1 . .
H H26A 0.0879 0.4421 0.6803 0.093 Uiso calc R 1 . .
H H26B 0.1763 0.5068 0.7784 0.093 Uiso calc R 1 . .
C C27 0.0364(6) 0.5914(4) 0.7288(4) 0.0860(16) Uani d . 1 . .
H H27A -0.0710 0.5689 0.7107 0.129 Uiso calc R 1 . .
H H27B 0.0877 0.6287 0.6819 0.129 Uiso calc R 1 . .
H H27C 0.0658 0.6480 0.7861 0.129 Uiso calc R 1 . .
C C28 0.5073(4) 0.3165(3) 0.6889(3) 0.0496(9) Uani d . 1 . .
H H28A 0.4971 0.3710 0.7417 0.059 Uiso calc R 1 . .
H H28B 0.4071 0.2716 0.6553 0.059 Uiso calc R 1 . .
C C29 0.6031(4) 0.3874(3) 0.6276(3) 0.0506(9) Uani d . 1 . .
H H29A 0.7014 0.4335 0.6632 0.061 Uiso calc R 1 . .
H H29B 0.5568 0.4453 0.6080 0.061 Uiso calc R 1 . .
C C30 0.6257(6) 0.3113(4) 0.5436(3) 0.0728(13) Uani d . 1 . .
H H30A 0.6726 0.2542 0.5621 0.109 Uiso calc R 1 . .
H H30B 0.6895 0.3629 0.5083 0.109 Uiso calc R 1 . .
H H30C 0.5295 0.2679 0.5063 0.109 Uiso calc R 1 . .
O O1 0.5815(3) 0.2325(2) 0.71942(15) 0.0412(5) Uani d . 1 . .
O O2 0.3429(3) 0.3459(2) 0.88626(15) 0.0491(6) Uani d . 1 . .
H H2A 0.2598 0.3551 0.8768 0.074 Uiso calc R 1 . .
O O3 0.0416(2) 0.2975(2) 0.79765(16) 0.0423(5) Uani d . 1 . .
O O4 0.1557(3) 0.1454(2) 0.66895(17) 0.0474(6) Uani d . 1 . .
H H4A 0.0986 0.1822 0.6857 0.071 Uiso calc R 1 . .
S S4 0.64004(10) 0.31392(8) 0.92504(6) 0.0459(2) Uani d . 1 . .
S S3 0.35097(10) 0.00864(8) 0.59664(6) 0.0453(2) Uani d . 1 . .
S S2 -0.18282(10) 0.08270(9) 0.66809(6) 0.0486(2) Uani d . 1 . .
S S1 0.10033(11) 0.36788(9) 1.00496(7) 0.0512(2) Uani d . 1 . .

loop_
_atom_site_aniso_label
_atom_site_aniso_U_11
_atom_site_aniso_U_22
_atom_site_aniso_U_33
_atom_site_aniso_U_12
_atom_site_aniso_U_13
_atom_site_aniso_U_23
Br1 0.0684(3) 0.0745(3) 0.0419(2) 0.0225(2) 0.00312(19) 0.00470(19)
Br2 0.0791(3) 0.0426(2) 0.0834(3) 0.0006(2) 0.0035(3) -0.0026(2)
C1 0.0335(18) 0.048(2) 0.0477(19) 0.0186(16) 0.0124(15) 0.0088(16)
C2 0.045(2) 0.047(2) 0.068(3) 0.0160(18) 0.0165(19) 0.0109(19)
C3 0.057(3) 0.059(3) 0.068(3) 0.024(2) 0.024(2) 0.030(2)
C4 0.053(2) 0.068(3) 0.049(2) 0.030(2) 0.0175(19) 0.019(2)
C5 0.0358(19) 0.052(2) 0.049(2) 0.0241(17) 0.0109(16) 0.0067(17)
C6 0.0328(18) 0.0460(19) 0.0454(19) 0.0214(16) 0.0119(15) 0.0108(16)
C7 0.0396(19) 0.0395(19) 0.045(2) 0.0158(16) 0.0072(16) -0.0006(15)
C8 0.048(2) 0.045(2) 0.0416(19) 0.0154(17) 0.0140(17) 0.0007(15)
C9 0.048(2) 0.0415(19) 0.0390(18) 0.0144(17) 0.0035(16) -0.0005(15)
C10 0.042(2) 0.044(2) 0.046(2) 0.0143(17) 0.0018(16) -0.0012(16)
C11 0.0351(19) 0.0409(19) 0.0448(19) 0.0112(15) 0.0085(15) -0.0008(15)
C12 0.042(2) 0.0375(18) 0.0420(19) 0.0143(15) 0.0063(16) 0.0016(15)
C13 0.0290(17) 0.0390(18) 0.0446(19) 0.0153(14) 0.0079(14) 0.0042(15)
C14 0.048(2) 0.049(2) 0.0393(18) 0.0201(18) 0.0081(16) 0.0118(16)
C15 0.061(3) 0.041(2) 0.054(2) 0.0167(19) 0.0138(19) 0.0193(17)
C16 0.047(2) 0.0356(18) 0.053(2) 0.0128(16) 0.0079(17) 0.0065(16)
C17 0.0349(18) 0.0389(18) 0.0384(17) 0.0178(15) 0.0094(14) 0.0076(14)
C18 0.0294(17) 0.0378(17) 0.0409(18) 0.0155(14) 0.0107(14) 0.0088(14)
C19 0.0409(19) 0.0436(19) 0.0302(16) 0.0117(16) 0.0070(14) 0.0051(14)
C20 0.054(2) 0.046(2) 0.0348(18) 0.0190(18) 0.0084(16) 0.0064(15)
C21 0.053(2) 0.0346(18) 0.0427(19) 0.0037(17) -0.0003(17) 0.0039(15)
C22 0.040(2) 0.047(2) 0.047(2) 0.0054(17) 0.0043(16) 0.0118(17)
C23 0.0362(19) 0.046(2) 0.0383(18) 0.0118(16) 0.0075(15) 0.0103(15)
C24 0.040(2) 0.0428(19) 0.0366(17) 0.0113(16) 0.0056(15) 0.0076(15)
C25 0.041(2) 0.054(2) 0.076(3) 0.0204(18) 0.0100(19) 0.023(2)
C26 0.071(3) 0.060(3) 0.111(4) 0.017(2) 0.034(3) 0.037(3)
C27 0.065(3) 0.067(3) 0.125(4) 0.008(2) 0.005(3) 0.049(3)
C28 0.047(2) 0.048(2) 0.064(2) 0.0217(18) 0.0218(19) 0.0181(18)
C29 0.048(2) 0.045(2) 0.062(2) 0.0138(17) 0.0131(18) 0.0164(18)
C30 0.093(4) 0.072(3) 0.064(3) 0.027(3) 0.038(3) 0.028(2)
O1 0.0362(13) 0.0439(13) 0.0472(13) 0.0125(11) 0.0154(11) 0.0156(11)
O2 0.0443(15) 0.0672(17) 0.0424(14) 0.0265(13) 0.0083(11) 0.0109(12)
O3 0.0342(13) 0.0456(13) 0.0503(14) 0.0144(11) 0.0116(11) 0.0113(11)
O4 0.0373(13) 0.0400(13) 0.0595(15) 0.0085(11) 0.0113(12) -0.0035(11)
S4 0.0334(5) 0.0504(5) 0.0491(5) 0.0100(4) 0.0085(4) -0.0014(4)
S3 0.0415(5) 0.0544(5) 0.0383(5) 0.0137(4) 0.0129(4) 0.0011(4)
S2 0.0390(5) 0.0596(6) 0.0484(5) 0.0207(4) 0.0022(4) 0.0051(4)
S1 0.0480(6) 0.0588(6) 0.0516(5) 0.0303(5) 0.0067(4) -0.0043(4)

loop_
_atom_type_symbol
_atom_type_description
_atom_type_scat_dispersion_real
_atom_type_scat_dispersion_imag
_atom_type_scat_source
C C 0.0033 0.0016 'International Tables Vol C Tables 4.2.6.8 and 6.1.1.4'
H H 0.0000 0.0000 'International Tables Vol C Tables 4.2.6.8 and 6.1.1.4'
O O 0.0106 0.0060 'International Tables Vol C Tables 4.2.6.8 and 6.1.1.4'
S S 0.1246 0.1234 'International Tables Vol C Tables 4.2.6.8 and 6.1.1.4'
Br Br -0.2901 2.4595 'International Tables Vol C Tables 4.2.6.8 and 6.1.1.4'

loop_
_geom_angle_atom_site_label_1
_geom_angle_atom_site_label_2
_geom_angle_atom_site_label_3
_geom_angle_site_symmetry_1
_geom_angle_site_symmetry_3
_geom_angle
_geom_angle_publ_flag
C2 C1 C6 . . 119.3(3) ?
C2 C1 S2 . . 120.3(3) ?
C6 C1 S2 . . 120.4(3) ?
C3 C2 C1 . . 120.5(4) ?
C3 C2 H2 . . 119.8 ?
C1 C2 H2 . . 119.8 ?
C4 C3 C2 . . 120.2(4) ?
C4 C3 H3 . . 119.9 ?
C2 C3 H3 . . 119.9 ?
C3 C4 C5 . . 120.6(4) ?
C3 C4 H4 . . 119.7 ?
C5 C4 H4 . . 119.7 ?
C4 C5 C6 . . 119.2(3) ?
C4 C5 S1 . . 120.3(3) ?
C6 C5 S1 . . 120.3(3) ?
O3 C6 C5 . . 119.6(3) ?
O3 C6 C1 . . 120.0(3) ?
C5 C6 C1 . . 120.2(3) ?
C8 C7 C12 . . 120.3(3) ?
C8 C7 S1 . . 119.5(3) ?
C12 C7 S1 . . 120.1(3) ?
C9 C8 C7 . . 119.8(3) ?
C9 C8 H8 . . 120.1 ?
C7 C8 H8 . . 120.1 ?
C10 C9 C8 . . 121.0(3) ?
C10 C9 Br1 . . 119.6(3) ?
C8 C9 Br1 . . 119.4(3) ?
C9 C10 C11 . . 120.0(3) ?
C9 C10 H10 . . 120.0 ?
C11 C10 H10 . . 120.0 ?
C10 C11 C12 . . 120.1(3) ?
C10 C11 S4 . . 120.0(3) ?
C12 C11 S4 . . 119.9(3) ?
O2 C12 C7 . . 123.3(3) ?
O2 C12 C11 . . 117.8(3) ?
C7 C12 C11 . . 118.9(3) ?
C14 C13 C18 . . 120.3(3) ?
C14 C13 S4 . . 119.8(3) ?
C18 C13 S4 . . 119.9(2) ?
C15 C14 C13 . . 120.5(3) ?
C15 C14 H14 . . 119.7 ?
C13 C14 H14 . . 119.7 ?
C16 C15 C14 . . 119.6(3) ?
C16 C15 H15 . . 120.2 ?
C14 C15 H15 . . 120.2 ?
C15 C16 C17 . . 121.0(3) ?
C15 C16 H16 . . 119.5 ?
C17 C16 H16 . . 119.5 ?
C16 C17 C18 . . 119.7(3) ?
C16 C17 S3 . . 119.3(3) ?
C18 C17 S3 . . 121.0(2) ?
O1 C18 C13 . . 120.0(3) ?
O1 C18 C17 . . 121.2(3) ?
C13 C18 C17 . . 118.7(3) ?
C20 C19 C24 . . 119.9(3) ?
C20 C19 S3 . . 119.8(3) ?
C24 C19 S3 . . 120.3(3) ?
C21 C20 C19 . . 120.0(3) ?
C21 C20 H20 . . 120.0 ?
C19 C20 H20 . . 120.0 ?
C22 C21 C20 . . 121.3(3) ?
C22 C21 Br2 . . 118.9(3) ?
C20 C21 Br2 . . 119.8(3) ?
C21 C22 C23 . . 119.2(3) ?
C21 C22 H22 . . 120.4 ?
C23 C22 H22 . . 120.4 ?
C22 C23 C24 . . 120.4(3) ?
C22 C23 S2 . . 119.6(3) ?
C24 C23 S2 . . 119.8(3) ?
O4 C24 C19 . . 118.4(3) ?
O4 C24 C23 . . 122.4(3) ?
C19 C24 C23 . . 119.2(3) ?
C26 C25 O3 . . 108.5(3) ?
C26 C25 H25A . . 110.0 ?
O3 C25 H25A . . 110.0 ?
C26 C25 H25B . . 110.0 ?
O3 C25 H25B . . 110.0 ?
H25A C25 H25B . . 108.4 ?
C25 C26 C27 . . 116.5(4) ?
C25 C26 H26A . . 108.2 ?
C27 C26 H26A . . 108.2 ?
C25 C26 H26B . . 108.2 ?
C27 C26 H26B . . 108.2 ?
H26A C26 H26B . . 107.3 ?
C26 C27 H27A . . 109.5 ?
C26 C27 H27B . . 109.5 ?
H27A C27 H27B . . 109.5 ?
C26 C27 H27C . . 109.5 ?
H27A C27 H27C . . 109.5 ?
H27B C27 H27C . . 109.5 ?
O1 C28 C29 . . 107.6(3) ?
O1 C28 H28A . . 110.2 ?
C29 C28 H28A . . 110.2 ?
O1 C28 H28B . . 110.2 ?
C29 C28 H28B . . 110.2 ?
H28A C28 H28B . . 108.5 ?
C28 C29 C30 . . 114.4(3) ?
C28 C29 H29A . . 108.7 ?
C30 C29 H29A . . 108.7 ?
C28 C29 H29B . . 108.7 ?
C30 C29 H29B . . 108.7 ?
H29A C29 H29B . . 107.6 ?
C29 C30 H30A . . 109.5 ?
C29 C30 H30B . . 109.5 ?
H30A C30 H30B . . 109.5 ?
C29 C30 H30C . . 109.5 ?
H30A C30 H30C . . 109.5 ?
H30B C30 H30C . . 109.5 ?
C18 O1 C28 . . 116.7(2) ?
C12 O2 H2A . . 109.5 ?
C6 O3 C25 . . 116.5(2) ?
C24 O4 H4A . . 109.5 ?
C11 S4 C13 . . 97.33(15) ?
C17 S3 C19 . . 97.63(15) ?
C23 S2 C1 . . 101.49(15) ?
C7 S1 C5 . . 103.06(15) ?

loop_
_geom_bond_atom_site_label_1
_geom_bond_atom_site_label_2
_geom_bond_site_symmetry_2
_geom_bond_distance
_geom_bond_publ_flag
Br1 C9 . 1.904(3) ?
Br2 C21 . 1.893(3) ?
C1 C2 . 1.382(5) ?
C1 C6 . 1.395(5) ?
C1 S2 . 1.786(4) ?
C2 C3 . 1.377(6) ?
C2 H2 . 0.9300 ?
C3 C4 . 1.374(6) ?
C3 H3 . 0.9300 ?
C4 C5 . 1.386(5) ?
C4 H4 . 0.9300 ?
C5 C6 . 1.392(5) ?
C5 S1 . 1.790(4) ?
C6 O3 . 1.375(4) ?
C7 C8 . 1.383(5) ?
C7 C12 . 1.395(5) ?
C7 S1 . 1.782(4) ?
C8 C9 . 1.374(5) ?
C8 H8 . 0.9300 ?
C9 C10 . 1.373(5) ?
C10 C11 . 1.381(5) ?
C10 H10 . 0.9300 ?
C11 C12 . 1.401(5) ?
C11 S4 . 1.779(3) ?
C12 O2 . 1.343(4) ?
C13 C14 . 1.378(5) ?
C13 C18 . 1.394(4) ?
C13 S4 . 1.785(3) ?
C14 C15 . 1.373(5) ?
C14 H14 . 0.9300 ?
C15 C16 . 1.372(5) ?
C15 H15 . 0.9300 ?
C16 C17 . 1.379(5) ?
C16 H16 . 0.9300 ?
C17 C18 . 1.395(4) ?
C17 S3 . 1.781(3) ?
C18 O1 . 1.369(4) ?
C19 C20 . 1.379(5) ?
C19 C24 . 1.396(5) ?
C19 S3 . 1.787(3) ?
C20 C21 . 1.379(5) ?
C20 H20 . 0.9300 ?
C21 C22 . 1.376(5) ?
C22 C23 . 1.386(5) ?
C22 H22 . 0.9300 ?
C23 C24 . 1.400(5) ?
C23 S2 . 1.776(3) ?
C24 O4 . 1.346(4) ?
C25 C26 . 1.451(5) ?
C25 O3 . 1.456(4) ?
C25 H25A . 0.9700 ?
C25 H25B . 0.9700 ?
C26 C27 . 1.485(6) ?
C26 H26A . 0.9700 ?
C26 H26B . 0.9700 ?
C27 H27A . 0.9600 ?
C27 H27B . 0.9600 ?
C27 H27C . 0.9600 ?
C28 O1 . 1.461(4) ?
C28 C29 . 1.492(5) ?
C28 H28A . 0.9700 ?
C28 H28B . 0.9700 ?
C29 C30 . 1.498(5) ?
C29 H29A . 0.9700 ?
C29 H29B . 0.9700 ?
C30 H30A . 0.9600 ?
C30 H30B . 0.9600 ?
C30 H30C . 0.9600 ?
O2 H2A . 0.8200 ?
O4 H4A . 0.8200 ?

loop_
_geom_hbond_atom_site_label_D
_geom_hbond_atom_site_label_H
_geom_hbond_atom_site_label_A
_geom_hbond_site_symmetry_A
_geom_hbond_distance_DH
_geom_hbond_distance_HA
_geom_hbond_distance_DA
_geom_hbond_angle_DHA
O4 H4A O3 . 0.82 2.20 2.926(3) 148
O2 H2A O3 . 0.82 2.12 2.849(3) 148

loop_
_geom_torsion_atom_site_label_1
_geom_torsion_atom_site_label_2
_geom_torsion_atom_site_label_3
_geom_torsion_atom_site_label_4
_geom_torsion_site_symmetry_1
_geom_torsion_site_symmetry_2
_geom_torsion_site_symmetry_3
_geom_torsion_site_symmetry_4
_geom_torsion
_geom_torsion_publ_flag
C6 C1 C2 C3 . . . . 0.2(5) ?
S2 C1 C2 C3 . . . . -178.2(3) ?
C1 C2 C3 C4 . . . . 1.7(6) ?
C2 C3 C4 C5 . . . . -1.3(6) ?
C3 C4 C5 C6 . . . . -0.9(5) ?
C3 C4 C5 S1 . . . . 174.7(3) ?
C4 C5 C6 O3 . . . . -172.5(3) ?
S1 C5 C6 O3 . . . . 11.9(4) ?
C4 C5 C6 C1 . . . . 2.9(5) ?
S1 C5 C6 C1 . . . . -172.8(2) ?
C2 C1 C6 O3 . . . . 172.8(3) ?
S2 C1 C6 O3 . . . . -8.8(4) ?
C2 C1 C6 C5 . . . . -2.5(5) ?
S2 C1 C6 C5 . . . . 175.9(2) ?
C12 C7 C8 C9 . . . . -0.5(5) ?
S1 C7 C8 C9 . . . . -176.1(3) ?
C7 C8 C9 C10 . . . . -1.1(5) ?
C7 C8 C9 Br1 . . . . -178.9(3) ?
C8 C9 C10 C11 . . . . 1.1(5) ?
Br1 C9 C10 C11 . . . . 178.9(3) ?
C9 C10 C11 C12 . . . . 0.4(5) ?
C9 C10 C11 S4 . . . . -177.2(3) ?
C8 C7 C12 O2 . . . . -179.5(3) ?
S1 C7 C12 O2 . . . . -3.9(5) ?
C8 C7 C12 C11 . . . . 1.9(5) ?
S1 C7 C12 C11 . . . . 177.5(2) ?
C10 C11 C12 O2 . . . . 179.4(3) ?
S4 C11 C12 O2 . . . . -2.9(4) ?
C10 C11 C12 C7 . . . . -1.9(5) ?
S4 C11 C12 C7 . . . . 175.8(3) ?
C18 C13 C14 C15 . . . . -0.9(5) ?
S4 C13 C14 C15 . . . . 177.3(3) ?
C13 C14 C15 C16 . . . . -0.8(5) ?
C14 C15 C16 C17 . . . . -0.2(5) ?
C15 C16 C17 C18 . . . . 2.9(5) ?
C15 C16 C17 S3 . . . . -175.6(3) ?
C14 C13 C18 O1 . . . . -172.8(3) ?
S4 C13 C18 O1 . . . . 9.0(4) ?
C14 C13 C18 C17 . . . . 3.6(5) ?
S4 C13 C18 C17 . . . . -174.6(2) ?
C16 C17 C18 O1 . . . . 171.8(3) ?
S3 C17 C18 O1 . . . . -9.7(4) ?
C16 C17 C18 C13 . . . . -4.5(5) ?
S3 C17 C18 C13 . . . . 174.0(2) ?
C24 C19 C20 C21 . . . . 1.1(5) ?
S3 C19 C20 C21 . . . . -179.9(3) ?
C19 C20 C21 C22 . . . . -1.3(5) ?
C19 C20 C21 Br2 . . . . 179.5(2) ?
C20 C21 C22 C23 . . . . 0.4(5) ?
Br2 C21 C22 C23 . . . . 179.6(3) ?
C21 C22 C23 C24 . . . . 0.5(5) ?
C21 C22 C23 S2 . . . . 175.1(3) ?
C20 C19 C24 O4 . . . . -179.9(3) ?
S3 C19 C24 O4 . . . . 1.1(4) ?
C20 C19 C24 C23 . . . . -0.2(5) ?
S3 C19 C24 C23 . . . . -179.1(2) ?
C22 C23 C24 O4 . . . . 179.1(3) ?
S2 C23 C24 O4 . . . . 4.5(5) ?
C22 C23 C24 C19 . . . . -0.6(5) ?
S2 C23 C24 C19 . . . . -175.2(2) ?
O3 C25 C26 C27 . . . . -173.3(4) ?
O1 C28 C29 C30 . . . . 59.9(4) ?
C13 C18 O1 C28 . . . . -96.9(3) ?
C17 C18 O1 C28 . . . . 86.8(4) ?
C29 C28 O1 C18 . . . . -171.2(3) ?
C5 C6 O3 C25 . . . . -91.0(4) ?
C1 C6 O3 C25 . . . . 93.7(4) ?
C26 C25 O3 C6 . . . . 176.1(3) ?
C10 C11 S4 C13 . . . . 111.1(3) ?
C12 C11 S4 C13 . . . . -66.5(3) ?
C14 C13 S4 C11 . . . . -44.9(3) ?
C18 C13 S4 C11 . . . . 133.3(3) ?
C16 C17 S3 C19 . . . . 49.0(3) ?
C18 C17 S3 C19 . . . . -129.5(3) ?
C20 C19 S3 C17 . . . . -114.9(3) ?
C24 C19 S3 C17 . . . . 64.0(3) ?
C22 C23 S2 C1 . . . . 109.2(3) ?
C24 C23 S2 C1 . . . . -76.2(3) ?
C2 C1 S2 C23 . . . . -74.2(3) ?
C6 C1 S2 C23 . . . . 107.5(3) ?
C8 C7 S1 C5 . . . . -110.4(3) ?
C12 C7 S1 C5 . . . . 74.0(3) ?
C4 C5 S1 C7 . . . . 78.8(3) ?
C6 C5 S1 C7 . . . . -105.6(3) ?

loop_
_cod_related_entry_id
_cod_related_entry_database
_cod_related_entry_code
1 ChemSpider 9437712
